data_4514933
loop_
_publ_author_name
'Santra, Biswajit'
'Mandal, Debdeep'
'Gupta, Vivek'
'Kalita, Pankaj'
'Kumar, Vierandra'
'Narayanan, Ramakirushnan Suriya'
'Dey, Atanu'
'Chrysochos, Nicolas'
'Mohammad, Akbar'
'Singh, Ajeet'
'Zimmer, Michael'
'Dalapati, Rana'
'Biswas, Shyam'
'Schulzke, Carola'
'Chandrasekhar, Vadapalli'
'Scheschkewitz, David'
'Jana, Anukul'

_publ_section_title
;
 Structural Diversity in Supramolecular Organization of Anionic Phosphate
 Monoesters: Role of Cations.
;
_journal_issue 1
_journal_name_full 'ACS omega'
_journal_page_first 2118
_journal_page_last 2133
_journal_paper_doi 10.1021/acsomega.8b03192
_journal_volume 4
_journal_year 2019
_chemical_formula_moiety 'C36 H34 O4 P, C3 H7 N O, C3 H5 N2'
_chemical_formula_sum 'C42 H46 N3 O5 P'
_chemical_formula_weight 703.79
_space_group_crystal_system triclinic
_space_group_IT_number 2
_space_group_name_Hall '-P 1'
_space_group_name_H-M_alt 'P -1'
_symmetry_space_group_name_Hall '-P 1'
_symmetry_space_group_name_H-M 'P -1'
_atom_sites_solution_hydrogens geom
_audit_creation_date 2018-03-05
_audit_creation_method
;
Olex2 1.2
(compiled 2017.08.10 svn.r3458 for OlexSys, GUI svn.r5381)
;
_cell_angle_alpha 88.912(2)
_cell_angle_beta 88.455(2)
_cell_angle_gamma 89.894(2)
_cell_formula_units_Z 4
_cell_length_a 9.4329(6)
_cell_length_b 15.1034(10)
_cell_length_c 26.0725(18)
_cell_measurement_reflns_used 9974
_cell_measurement_temperature 273(2)
_cell_measurement_theta_max 28.31
_cell_measurement_theta_min 2.55
_cell_volume 3712.5(4)
_computing_cell_refinement 'SAINT v8.34A (Bruker, 2013)'
_computing_data_reduction 'SAINT v8.34A (Bruker, 2013)'
_computing_molecular_graphics 'Olex2 (Dolomanov et al., 2009)'
_computing_publication_material 'Olex2 (Dolomanov et al., 2009)'
_computing_structure_refinement 'ShelXL (Sheldrick, 2015)'
_computing_structure_solution 'ShelXT (Sheldrick, 2015)'
_diffrn_ambient_temperature 273.15
_diffrn_measured_fraction_theta_full 0.999
_diffrn_measured_fraction_theta_max 0.958
_diffrn_measurement_device_type 'Bruker APEX-II CCD'
_diffrn_measurement_method '\f and \w scans'
_diffrn_radiation_type MoK\a
_diffrn_radiation_wavelength 0.71073
_diffrn_reflns_av_R_equivalents 0.0661
_diffrn_reflns_av_unetI/netI 0.0831
_diffrn_reflns_Laue_measured_fraction_full 0.999
_diffrn_reflns_Laue_measured_fraction_max 0.958
_diffrn_reflns_limit_h_max 11
_diffrn_reflns_limit_h_min -11
_diffrn_reflns_limit_k_max 18
_diffrn_reflns_limit_k_min -18
_diffrn_reflns_limit_l_max 32
_diffrn_reflns_limit_l_min -32
_diffrn_reflns_number 49517
_diffrn_reflns_point_group_measured_fraction_full 0.999
_diffrn_reflns_point_group_measured_fraction_max 0.958
_diffrn_reflns_theta_full 25.242
_diffrn_reflns_theta_max 26.500
_diffrn_reflns_theta_min 2.160
_exptl_absorpt_coefficient_mu 0.123
_exptl_absorpt_correction_T_max 0.7457
_exptl_absorpt_correction_T_min 0.5857
_exptl_absorpt_correction_type multi-scan
_exptl_absorpt_process_details
'SADABS-2014/4 (Bruker,2014/4) was used for absorption correction. wR2(int) was 0.1601 before and 0.0671 after correction. The Ratio of minimum to maximum transmission is 0.7854. The \l/2 correction factor is 0.00150.'
_exptl_crystal_colour colourless
_exptl_crystal_colour_primary colourless
_exptl_crystal_density_diffrn 1.259
_exptl_crystal_description block
_exptl_crystal_F_000 1496
_exptl_crystal_size_max 0.37
_exptl_crystal_size_mid 0.21
_exptl_crystal_size_min 0.12
_refine_diff_density_max 0.909
_refine_diff_density_min -0.585
_refine_diff_density_rms 0.085
_refine_ls_extinction_method none
_refine_ls_goodness_of_fit_ref 1.074
_refine_ls_hydrogen_treatment constr
_refine_ls_matrix_type full
_refine_ls_number_parameters 930
_refine_ls_number_reflns 15345
_refine_ls_number_restraints 0
_refine_ls_restrained_S_all 1.074
_refine_ls_R_factor_all 0.1214
_refine_ls_R_factor_gt 0.0852
_refine_ls_shift/su_max 0.001
_refine_ls_shift/su_mean 0.000
_refine_ls_structure_factor_coef Fsqd
_refine_ls_weighting_details 'w=1/[\s^2^(Fo^2^)+(0.0481P)^2^+16.4181P] where P=(Fo^2^+2Fc^2^)/3'
_refine_ls_weighting_scheme calc
_refine_ls_wR_factor_gt 0.1926
_refine_ls_wR_factor_ref 0.2115
_reflns_Friedel_coverage 0.000
_reflns_number_gt 11039
_reflns_number_total 15345
_reflns_threshold_expression 'I > 2\s(I)'
_cod_data_source_file ao8b03192_si_002.cif
_cod_data_source_block 18jund_0m
_cod_database_code 4514933
_shelx_shelxl_version_number 2017/1
_shelx_space_group_comment
;
The symmetry employed for this shelxl refinement is uniquely defined
by the following loop, which should always be used as a source of
symmetry information in preference to the above space-group names.
They are only intended as comments.
;
_shelx_estimated_absorpt_t_max 0.985
_shelx_estimated_absorpt_t_min 0.956
_olex2_refinement_description
;
1. Twinned data refinement
 Scales: 0.9285(14)
 0.0715(14)
2. Fixed Uiso
 At 1.2 times of:
  All C(H) groups, All N(H) groups
 At 1.5 times of:
  All C(H,H,H) groups, All O(H) groups
3.a Ternary CH refined with riding coordinates:
 C21(H21), C36(H36), C54(H54), C85(H85)
3.b Aromatic/amide H refined with riding coordinates:
 C6(H6), C2(H2), C4(H4), C5(H5), C12(H12), C10(H10), C9(H9), C3(H3), C8(H8),
 C11(H11), C19(H19), C18(H18), C16(H16), C15(H15), C17(H17), C26(H26), C24(H24),
  C29(H29), C31(H31), C35(H35), C34(H34), C32(H32), C33(H33), C78(H78),
 C77(H77), C79(H79), N5(H5A), N6(H6B), C42(H42), C44(H44), C43(H43), C38(H38),
 C39(H39), C41(H41), C40(H40), C46(H46), C47(H47), C53(H53), C49(H49), C52(H52),
  C50(H50), C51(H51), C55(H55), C60(H60), C63(H63), C59(H59), C62(H62),
 C61(H61), C69(H69), C70(H70), C83(H83), C66(H66), C65(H65), C64(H64), N3(H3A),
 N2(H2A)
3.c Tetrahedral OH refined with riding coordinates:
 O6(H6A), O10(H10A)
3.d Idealised Me refined as rotating group:
 C13(H13A,H13B,H13C), C28(H28A,H28B,H28C), C81(H81A,H81B,H81C), C82(H82A,H82B,
 H82C), C80(H80A,H80B,H80C), C67(H67A,H67B,H67C), C68(H68A,H68B,H68C), C74(H74A,
 H74B,H74C), C76(H76A,H76B,H76C), C75(H75A,H75B,H75C)
;
_olex2_submission_special_instructions 'No special instructions were received'

loop_
_space_group_symop_operation_xyz
'x, y, z'
'-x, -y, -z'

loop_
_atom_site_label
_atom_site_type_symbol
_atom_site_fract_x
_atom_site_fract_y
_atom_site_fract_z
_atom_site_U_iso_or_equiv
_atom_site_adp_type
_atom_site_occupancy
_atom_site_site_symmetry_order
_atom_site_calc_flag
_atom_site_refinement_flags_posn
C6 C 0.1148(5) 0.9908(3) 0.34957(17) 0.0204(10) Uani 1 1 d .
H6 H 0.177002 0.982790 0.321766 0.024 Uiso 1 1 calc R
C1 C 0.1119(4) 0.9282(3) 0.38947(16) 0.0165(9) Uani 1 1 d .
C2 C 0.0163(5) 0.9420(3) 0.43050(17) 0.0190(9) Uani 1 1 d .
H2 H 0.010993 0.901009 0.457557 0.023 Uiso 1 1 calc R
C7 C 0.3628(4) 0.8768(3) 0.37521(17) 0.0159(9) Uani 1 1 d .
C4 C -0.0652(5) 1.0772(3) 0.39128(19) 0.0227(10) Uani 1 1 d .
H4 H -0.123689 1.126829 0.391980 0.027 Uiso 1 1 calc R
C5 C 0.0280(5) 1.0642(3) 0.35012(18) 0.0229(10) Uani 1 1 d .
H5 H 0.031978 1.104884 0.322920 0.028 Uiso 1 1 calc R
C12 C 0.4160(5) 0.8673(3) 0.32588(18) 0.0215(10) Uani 1 1 d .
H12 H 0.360471 0.840221 0.301774 0.026 Uiso 1 1 calc R
C10 C 0.6341(5) 0.9373(3) 0.3465(2) 0.0272(11) Uani 1 1 d .
H10 H 0.724323 0.957493 0.337116 0.033 Uiso 1 1 calc R
C9 C 0.5824(5) 0.9469(4) 0.3954(2) 0.0325(12) Uani 1 1 d .
H9 H 0.637817 0.974564 0.419299 0.039 Uiso 1 1 calc R
C3 C -0.0703(5) 1.0158(3) 0.43128(18) 0.0227(10) Uani 1 1 d .
H3 H -0.132700 1.024312 0.458981 0.027 Uiso 1 1 calc R
C8 C 0.4484(5) 0.9162(3) 0.41003(19) 0.0261(11) Uani 1 1 d .
H8 H 0.416094 0.922420 0.443791 0.031 Uiso 1 1 calc R
C11 C 0.5509(5) 0.8971(3) 0.31128(19) 0.0257(11) Uani 1 1 d .
H11 H 0.584615 0.889968 0.277767 0.031 Uiso 1 1 calc R
C13 C 0.6860(6) 0.8898(4) 0.5297(3) 0.0423(15) Uani 1 1 d .
H13A H 0.607288 0.926374 0.520164 0.063 Uiso 1 1 calc GR
H13B H 0.742012 0.875906 0.499641 0.063 Uiso 1 1 calc GR
H13C H 0.743313 0.920866 0.553327 0.063 Uiso 1 1 calc GR
C20 C 0.1761(4) 0.6083(3) 0.35463(16) 0.0148(9) Uani 1 1 d .
C21 C 0.2382(4) 0.5195(3) 0.37091(16) 0.0161(9) Uani 1 1 d .
H21 H 0.238743 0.519587 0.408496 0.019 Uiso 1 1 calc R
C14 C 0.3924(4) 0.5114(3) 0.35324(17) 0.0156(9) Uani 1 1 d .
C19 C 0.4898(5) 0.4748(3) 0.38688(18) 0.0197(9) Uani 1 1 d .
H19 H 0.459689 0.456421 0.419630 0.024 Uiso 1 1 calc R
C18 C 0.4399(5) 0.5379(3) 0.30459(17) 0.0201(10) Uani 1 1 d .
H18 H 0.376402 0.562833 0.281779 0.024 Uiso 1 1 calc R
C16 C 0.6772(5) 0.4913(3) 0.32339(19) 0.0257(11) Uani 1 1 d .
H16 H 0.771953 0.484438 0.313480 0.031 Uiso 1 1 calc R
C15 C 0.6311(5) 0.4654(3) 0.37207(18) 0.0217(10) Uani 1 1 d .
H15 H 0.695222 0.441590 0.395047 0.026 Uiso 1 1 calc R
C17 C 0.5820(5) 0.5276(3) 0.28938(19) 0.0235(10) Uani 1 1 d .
H17 H 0.612537 0.545033 0.256515 0.028 Uiso 1 1 calc R
C26 C 0.0923(4) 0.6170(3) 0.31107(16) 0.0149(9) Uani 1 1 d .
H26 H 0.068729 0.566338 0.293439 0.018 Uiso 1 1 calc R
C24 C 0.0812(4) 0.7736(3) 0.31997(16) 0.0150(9) Uani 1 1 d .
H24 H 0.050409 0.828758 0.308298 0.018 Uiso 1 1 calc R
C22 C 0.2087(4) 0.6851(3) 0.37993(15) 0.0139(9) Uani 1 1 d .
C23 C 0.1638(4) 0.7682(3) 0.36367(16) 0.0149(9) Uani 1 1 d .
C25 C 0.0439(4) 0.6981(3) 0.29354(16) 0.0164(9) Uani 1 1 d .
C27 C -0.0499(5) 0.7062(3) 0.24590(17) 0.0204(10) Uani 1 1 d .
C29 C 0.4979(6) 0.7880(4) 0.55403(18) 0.0286(11) Uani 1 1 d .
H29 H 0.471418 0.734146 0.569216 0.034 Uiso 1 1 calc R
C28 C 0.7385(6) 0.7495(4) 0.5749(2) 0.0359(13) Uani 1 1 d .
H28A H 0.691728 0.699180 0.590641 0.054 Uiso 1 1 calc GR
H28B H 0.791410 0.779819 0.600175 0.054 Uiso 1 1 calc GR
H28C H 0.801913 0.730156 0.547952 0.054 Uiso 1 1 calc GR
N1 N 0.6339(4) 0.8091(3) 0.55375(15) 0.0240(9) Uani 1 1 d .
O1 O 0.4029(4) 0.8348(2) 0.53557(14) 0.0309(8) Uani 1 1 d .
C31 C 0.0374(5) 0.4147(3) 0.39090(18) 0.0192(9) Uani 1 1 d .
H31 H 0.023546 0.443647 0.421798 0.023 Uiso 1 1 calc R
C30 C 0.1461(4) 0.4424(3) 0.35695(16) 0.0156(9) Uani 1 1 d .
C35 C 0.1660(5) 0.3966(3) 0.31149(18) 0.0216(10) Uani 1 1 d .
H35 H 0.238801 0.413156 0.288541 0.026 Uiso 1 1 calc R
C34 C 0.0781(5) 0.3266(3) 0.30012(19) 0.0245(10) Uani 1 1 d .
H34 H 0.092522 0.296416 0.269646 0.029 Uiso 1 1 calc R
C32 C -0.0500(5) 0.3448(3) 0.3793(2) 0.0251(11) Uani 1 1 d .
H32 H -0.121950 0.327137 0.402315 0.030 Uiso 1 1 calc R
C33 C -0.0306(5) 0.3013(3) 0.3337(2) 0.0246(11) Uani 1 1 d .
H33 H -0.090457 0.255034 0.325593 0.030 Uiso 1 1 calc R
O3 O 0.2980(3) 0.67907(19) 0.42198(11) 0.0145(6) Uani 1 1 d .
C36 C 0.2123(4) 0.8492(3) 0.39168(16) 0.0163(9) Uani 1 1 d .
H36 H 0.216565 0.831453 0.427957 0.020 Uiso 1 1 calc R
C78 C -0.2560(4) 0.5925(3) 0.47393(17) 0.0180(9) Uani 1 1 d .
H78 H -0.253219 0.544374 0.496686 0.022 Uiso 1 1 calc R
C77 C -0.3352(5) 0.7018(3) 0.4265(2) 0.0266(11) Uani 1 1 d .
H77 H -0.396300 0.742148 0.411213 0.032 Uiso 1 1 calc R
C79 C -0.1916(5) 0.6983(3) 0.4201(2) 0.0288(11) Uani 1 1 d .
H79 H -0.135788 0.735237 0.399022 0.035 Uiso 1 1 calc R
N5 N -0.3715(4) 0.6346(3) 0.45960(14) 0.0189(8) Uani 1 1 d .
H5A H -0.456650 0.621573 0.469677 0.023 Uiso 1 1 calc R
N6 N -0.1449(4) 0.6301(3) 0.45050(14) 0.0196(8) Uani 1 1 d .
H6B H -0.057964 0.614389 0.453838 0.023 Uiso 1 1 calc R
C81 C -0.1933(5) 0.7470(4) 0.2637(2) 0.0332(12) Uani 1 1 d .
H81A H -0.253439 0.754256 0.234827 0.050 Uiso 1 1 calc GR
H81B H -0.176842 0.803707 0.278541 0.050 Uiso 1 1 calc GR
H81C H -0.238430 0.708507 0.288888 0.050 Uiso 1 1 calc GR
C82 C -0.0787(5) 0.6174(3) 0.22204(19) 0.0266(11) Uani 1 1 d .
H82A H -0.139733 0.625738 0.193460 0.040 Uiso 1 1 calc GR
H82B H -0.123895 0.578761 0.247139 0.040 Uiso 1 1 calc GR
H82C H 0.009166 0.591536 0.210433 0.040 Uiso 1 1 calc GR
C80 C 0.0201(6) 0.7673(3) 0.2062(2) 0.0334(13) Uani 1 1 d .
H80A H 0.115589 0.747844 0.199388 0.050 Uiso 1 1 calc GR
H80B H 0.021337 0.826492 0.219001 0.050 Uiso 1 1 calc GR
H80C H -0.032116 0.766358 0.175164 0.050 Uiso 1 1 calc GR
P1 P 0.24243(11) 0.65092(8) 0.47972(4) 0.0144(2) Uani 1 1 d .
O7 O 0.1174(3) 0.5917(2) 0.47701(11) 0.0177(7) Uani 1 1 d .
O6 O 0.1915(3) 0.7397(2) 0.50451(11) 0.0201(7) Uani 1 1 d .
H6A H 0.258994 0.773523 0.506382 0.030 Uiso 1 1 calc R
O5 O 0.3724(3) 0.6152(2) 0.50437(11) 0.0188(7) Uani 1 1 d .
C45 C 0.1065(4) 0.9969(3) 0.14819(16) 0.0146(9) Uani 1 1 d .
C42 C -0.1308(5) 0.9519(3) 0.12869(19) 0.0227(10) Uani 1 1 d .
H42 H -0.194151 0.930251 0.105269 0.027 Uiso 1 1 calc R
C44 C 0.0579(5) 1.0181(3) 0.19724(17) 0.0175(9) Uani 1 1 d .
H44 H 0.120590 1.041456 0.220355 0.021 Uiso 1 1 calc R
C43 C -0.1775(5) 0.9719(3) 0.17763(19) 0.0254(11) Uani 1 1 d .
H43 H -0.272062 0.963240 0.187449 0.031 Uiso 1 1 calc R
C38 C 0.0291(5) 1.4341(3) 0.1044(2) 0.0257(11) Uani 1 1 d .
H38 H 0.076348 1.466465 0.078546 0.031 Uiso 1 1 calc R
C39 C -0.1802(5) 1.4077(3) 0.1568(2) 0.0292(11) Uani 1 1 d .
H39 H -0.273034 1.422276 0.166150 0.035 Uiso 1 1 calc R
C41 C 0.0251(5) 1.3166(3) 0.16676(18) 0.0255(11) Uani 1 1 d .
H41 H 0.068977 1.269119 0.183168 0.031 Uiso 1 1 calc R
C40 C -0.1137(6) 1.3387(4) 0.1809(2) 0.0346(13) Uani 1 1 d .
H40 H -0.161195 1.306485 0.206836 0.042 Uiso 1 1 calc R
C46 C 0.0109(5) 0.9639(3) 0.11420(17) 0.0184(9) Uani 1 1 d .
H46 H 0.041733 0.949553 0.081205 0.022 Uiso 1 1 calc R
C47 C -0.0828(5) 1.0049(3) 0.21212(18) 0.0237(10) Uani 1 1 d .
H47 H -0.113556 1.018313 0.245262 0.028 Uiso 1 1 calc R
C48 C 0.3569(4) 0.9327(3) 0.14194(16) 0.0157(9) Uani 1 1 d .
C53 C 0.4603(4) 0.9088(3) 0.10535(17) 0.0177(9) Uani 1 1 d .
H53 H 0.470806 0.942034 0.075104 0.021 Uiso 1 1 calc R
C49 C 0.3457(5) 0.8820(3) 0.18699(16) 0.0182(9) Uani 1 1 d .
H49 H 0.278415 0.897062 0.212092 0.022 Uiso 1 1 calc R
C52 C 0.5465(5) 0.8367(3) 0.11351(18) 0.0230(10) Uani 1 1 d .
H52 H 0.613686 0.821415 0.088450 0.028 Uiso 1 1 calc R
C50 C 0.4335(5) 0.8093(3) 0.19510(17) 0.0222(10) Uani 1 1 d .
H50 H 0.424198 0.775684 0.225260 0.027 Uiso 1 1 calc R
C51 C 0.5351(5) 0.7870(3) 0.15808(18) 0.0198(10) Uani 1 1 d .
H51 H 0.594962 0.738913 0.163392 0.024 Uiso 1 1 calc R
C54 C 0.2602(4) 1.0106(3) 0.12989(16) 0.0134(8) Uani 1 1 d .
H54 H 0.257982 1.014965 0.092375 0.016 Uiso 1 1 calc R
C56 C 0.3148(4) 1.0989(3) 0.14733(16) 0.0150(9) Uani 1 1 d .
C55 C 0.3941(4) 1.1077(3) 0.19136(16) 0.0150(9) Uani 1 1 d .
H55 H 0.424454 1.056999 0.208661 0.018 Uiso 1 1 calc R
C57 C 0.4291(4) 1.1904(3) 0.21010(17) 0.0152(9) Uani 1 1 d .
C60 C 0.4348(5) 1.5545(3) 0.14884(18) 0.0222(10) Uani 1 1 d .
H60 H 0.429185 1.596161 0.174618 0.027 Uiso 1 1 calc R
C58 C 0.3501(5) 1.4203(3) 0.11190(16) 0.0159(9) Uani 1 1 d .
C63 C 0.4515(4) 1.4310(3) 0.07269(17) 0.0179(9) Uani 1 1 d .
H63 H 0.458308 1.389091 0.047053 0.021 Uiso 1 1 calc R
C59 C 0.3437(5) 1.4830(3) 0.15013(17) 0.0206(10) Uani 1 1 d .
H59 H 0.277276 1.476799 0.176946 0.025 Uiso 1 1 calc R
C62 C 0.5423(5) 1.5023(3) 0.07099(18) 0.0228(10) Uani 1 1 d .
H62 H 0.608562 1.508786 0.044143 0.027 Uiso 1 1 calc R
C61 C 0.5346(5) 1.5642(3) 0.10918(18) 0.0223(10) Uani 1 1 d .
H61 H 0.596207 1.612265 0.108326 0.027 Uiso 1 1 calc R
C69 C -0.0033(6) 0.6965(3) 0.04920(19) 0.0286(11) Uani 1 1 d .
H69 H -0.033713 0.744706 0.068279 0.034 Uiso 1 1 calc R
C67 C 0.2355(6) 0.7357(4) 0.0724(2) 0.0379(13) Uani 1 1 d .
H67A H 0.186390 0.784851 0.087467 0.057 Uiso 1 1 calc GR
H67B H 0.304755 0.757246 0.047515 0.057 Uiso 1 1 calc GR
H67C H 0.282150 0.702135 0.098630 0.057 Uiso 1 1 calc GR
C68 C 0.1927(6) 0.6088(4) 0.0169(2) 0.0336(12) Uani 1 1 d .
H68A H 0.116567 0.574991 0.003440 0.050 Uiso 1 1 calc GR
H68B H 0.250062 0.571044 0.037950 0.050 Uiso 1 1 calc GR
H68C H 0.249777 0.633193 -0.010893 0.050 Uiso 1 1 calc GR
N4 N 0.1350(4) 0.6796(3) 0.04740(15) 0.0259(9) Uani 1 1 d .
O2 O -0.0947(4) 0.6537(2) 0.02772(15) 0.0338(9) Uani 1 1 d .
C71 C 0.3090(4) 1.2594(3) 0.13833(17) 0.0159(9) Uani 1 1 d .
C72 C 0.2762(4) 1.1768(3) 0.12128(15) 0.0122(8) Uani 1 1 d .
C70 C 0.3857(4) 1.2651(3) 0.18351(16) 0.0152(9) Uani 1 1 d .
H70 H 0.407804 1.320607 0.195847 0.018 Uiso 1 1 calc R
C73 C 0.5093(5) 1.1945(3) 0.26098(17) 0.0191(9) Uani 1 1 d .
C74 C 0.5434(5) 1.2886(3) 0.27549(19) 0.0248(11) Uani 1 1 d .
H74A H 0.596436 1.287885 0.306402 0.037 Uiso 1 1 calc GR
H74B H 0.456779 1.321004 0.280965 0.037 Uiso 1 1 calc GR
H74C H 0.598511 1.316646 0.248297 0.037 Uiso 1 1 calc GR
C76 C 0.6479(5) 1.1417(3) 0.25583(19) 0.0228(10) Uani 1 1 d .
H76A H 0.703857 1.165051 0.227417 0.034 Uiso 1 1 calc GR
H76B H 0.626508 1.080649 0.250064 0.034 Uiso 1 1 calc GR
H76C H 0.699939 1.146406 0.286793 0.034 Uiso 1 1 calc GR
C75 C 0.4160(5) 1.1517(3) 0.30387(17) 0.0253(11) Uani 1 1 d .
H75A H 0.466017 1.151329 0.335448 0.038 Uiso 1 1 calc GR
H75B H 0.393912 1.091961 0.294965 0.038 Uiso 1 1 calc GR
H75C H 0.329742 1.184954 0.307956 0.038 Uiso 1 1 calc GR
C84 C 0.0988(5) 1.3637(3) 0.12887(17) 0.0169(9) Uani 1 1 d .
C83 C -0.1088(5) 1.4561(3) 0.1182(2) 0.0301(12) Uani 1 1 d .
H83 H -0.153821 1.503098 0.101780 0.036 Uiso 1 1 calc R
C85 C 0.2503(4) 1.3419(3) 0.11098(16) 0.0152(9) Uani 1 1 d .
H85 H 0.244092 1.326292 0.074797 0.018 Uiso 1 1 calc R
O4 O 0.1891(3) 1.17010(19) 0.07880(11) 0.0138(6) Uani 1 1 d .
P2 P 0.24844(11) 1.15077(7) 0.02109(4) 0.0135(2) Uani 1 1 d .
O10 O 0.3031(3) 1.2427(2) -0.00080(11) 0.0174(6) Uani 1 1 d .
H10A H 0.240940 1.280182 0.003191 0.026 Uiso 1 1 calc R
O8 O 0.3728(3) 1.0898(2) 0.02338(11) 0.0168(6) Uani 1 1 d .
O9 O 0.1199(3) 1.1208(2) -0.00534(11) 0.0190(7) Uani 1 1 d .
C66 C 0.2540(4) 0.9107(3) -0.02524(17) 0.0187(9) Uani 1 1 d .
H66 H 0.257196 0.957588 -0.002656 0.022 Uiso 1 1 calc R
C65 C 0.3184(5) 0.8080(3) -0.0791(2) 0.0263(11) Uani 1 1 d .
H65 H 0.374546 0.771905 -0.099802 0.032 Uiso 1 1 calc R
C64 C 0.1755(5) 0.8041(3) -0.07265(19) 0.0266(11) Uani 1 1 d .
H64 H 0.114841 0.765116 -0.088311 0.032 Uiso 1 1 calc R
N3 N 0.1376(4) 0.8685(3) -0.03878(14) 0.0185(8) Uani 1 1 d .
H3A H 0.052677 0.879840 -0.028012 0.022 Uiso 1 1 calc R
N2 N 0.3643(4) 0.8749(3) -0.04927(15) 0.0203(8) Uani 1 1 d .
H2A H 0.451119 0.891163 -0.046587 0.024 Uiso 1 1 calc R

loop_
_atom_site_aniso_label
_atom_site_aniso_U_11
_atom_site_aniso_U_22
_atom_site_aniso_U_33
_atom_site_aniso_U_23
_atom_site_aniso_U_13
_atom_site_aniso_U_12
C6 0.024(2) 0.020(2) 0.017(2) 0.0008(18) 0.0017(19) -0.0010(19)
C1 0.013(2) 0.019(2) 0.018(2) -0.0038(18) -0.0012(17) -0.0028(17)
C2 0.019(2) 0.020(2) 0.017(2) -0.0009(18) -0.0007(18) -0.0059(18)
C7 0.015(2) 0.012(2) 0.021(2) 0.0011(17) -0.0055(18) 0.0052(17)
C4 0.017(2) 0.019(2) 0.033(3) -0.003(2) -0.006(2) 0.0057(19)
C5 0.024(2) 0.018(2) 0.026(3) 0.0035(19) -0.003(2) 0.0022(19)
C12 0.019(2) 0.022(2) 0.023(2) -0.0050(19) -0.0007(19) -0.0025(19)
C10 0.013(2) 0.032(3) 0.037(3) 0.003(2) -0.002(2) -0.003(2)
C9 0.023(3) 0.042(3) 0.034(3) -0.006(2) -0.011(2) -0.008(2)
C3 0.016(2) 0.026(3) 0.027(3) -0.007(2) 0.0019(19) -0.0005(19)
C8 0.022(2) 0.033(3) 0.024(3) -0.003(2) -0.002(2) -0.003(2)
C11 0.027(3) 0.025(3) 0.025(3) -0.005(2) 0.006(2) -0.003(2)
C13 0.028(3) 0.034(3) 0.066(4) 0.003(3) -0.014(3) -0.004(2)
C20 0.012(2) 0.016(2) 0.016(2) 0.0050(17) 0.0022(17) -0.0001(17)
C21 0.017(2) 0.017(2) 0.014(2) -0.0006(17) -0.0010(17) 0.0031(18)
C14 0.014(2) 0.011(2) 0.022(2) 0.0003(17) -0.0036(18) 0.0011(16)
C19 0.020(2) 0.019(2) 0.020(2) -0.0004(18) -0.0029(19) 0.0031(18)
C18 0.015(2) 0.023(2) 0.022(2) 0.0066(19) -0.0040(18) 0.0023(18)
C16 0.012(2) 0.031(3) 0.034(3) 0.002(2) 0.000(2) -0.0002(19)
C15 0.016(2) 0.025(3) 0.025(2) 0.001(2) -0.0071(19) -0.0006(19)
C17 0.019(2) 0.026(3) 0.025(3) 0.008(2) 0.001(2) -0.0025(19)
C26 0.012(2) 0.016(2) 0.017(2) -0.0026(17) -0.0011(17) -0.0024(17)
C24 0.012(2) 0.015(2) 0.018(2) 0.0051(17) 0.0011(17) 0.0003(17)
C22 0.0086(19) 0.022(2) 0.010(2) 0.0048(17) 0.0007(16) -0.0003(17)
C23 0.015(2) 0.018(2) 0.012(2) 0.0009(17) -0.0002(17) -0.0047(17)
C25 0.014(2) 0.023(2) 0.012(2) 0.0032(17) 0.0013(17) -0.0014(18)
C27 0.022(2) 0.019(2) 0.020(2) 0.0032(18) -0.0064(19) 0.0031(19)
C29 0.035(3) 0.033(3) 0.018(2) -0.003(2) -0.005(2) -0.006(2)
C28 0.033(3) 0.043(3) 0.032(3) -0.003(2) -0.015(2) 0.010(3)
N1 0.025(2) 0.023(2) 0.024(2) -0.0026(17) -0.0083(17) 0.0007(17)
O1 0.0242(18) 0.032(2) 0.037(2) -0.0067(16) -0.0087(16) 0.0005(16)
C31 0.019(2) 0.017(2) 0.021(2) 0.0010(18) 0.0019(19) 0.0065(18)
C30 0.013(2) 0.015(2) 0.018(2) 0.0047(17) -0.0038(17) 0.0044(17)
C35 0.019(2) 0.025(3) 0.021(2) 0.0017(19) -0.0018(19) 0.0006(19)
C34 0.030(3) 0.019(2) 0.024(2) -0.0031(19) -0.004(2) 0.004(2)
C32 0.016(2) 0.021(2) 0.038(3) 0.004(2) 0.002(2) 0.0010(19)
C33 0.020(2) 0.016(2) 0.039(3) 0.002(2) -0.009(2) -0.0025(19)
O3 0.0102(14) 0.0217(16) 0.0116(14) -0.0007(12) -0.0021(11) 0.0012(12)
C36 0.017(2) 0.017(2) 0.015(2) 0.0025(17) -0.0002(17) 0.0013(18)
C78 0.013(2) 0.019(2) 0.021(2) -0.0002(18) -0.0026(18) 0.0002(18)
C77 0.018(2) 0.028(3) 0.034(3) 0.010(2) -0.003(2) 0.003(2)
C79 0.020(2) 0.032(3) 0.034(3) 0.009(2) 0.005(2) -0.002(2)
N5 0.0095(17) 0.027(2) 0.0203(19) 0.0013(16) -0.0001(15) -0.0028(15)
N6 0.0055(16) 0.027(2) 0.026(2) -0.0007(17) -0.0004(15) 0.0022(15)
C81 0.022(3) 0.040(3) 0.039(3) -0.008(2) -0.014(2) 0.008(2)
C82 0.028(3) 0.027(3) 0.025(3) 0.004(2) -0.010(2) -0.003(2)
C80 0.047(3) 0.024(3) 0.029(3) 0.008(2) -0.017(3) -0.006(2)
P1 0.0081(5) 0.0220(6) 0.0129(5) 0.0022(4) -0.0016(4) 0.0003(4)
O7 0.0105(14) 0.0250(17) 0.0175(15) 0.0021(13) -0.0014(12) -0.0019(13)
O6 0.0147(15) 0.0279(18) 0.0176(16) 0.0014(13) -0.0010(13) -0.0009(13)
O5 0.0076(14) 0.0334(19) 0.0153(15) 0.0048(13) -0.0014(12) 0.0009(13)
C45 0.016(2) 0.010(2) 0.017(2) 0.0026(16) -0.0031(17) -0.0005(17)
C42 0.014(2) 0.026(3) 0.028(3) -0.001(2) -0.0060(19) -0.0034(19)
C44 0.016(2) 0.015(2) 0.022(2) -0.0036(18) -0.0038(18) -0.0004(17)
C43 0.015(2) 0.029(3) 0.032(3) -0.001(2) 0.005(2) -0.001(2)
C38 0.018(2) 0.020(2) 0.039(3) 0.005(2) -0.004(2) -0.0004(19)
C39 0.018(2) 0.032(3) 0.038(3) -0.003(2) -0.003(2) 0.004(2)
C41 0.024(2) 0.027(3) 0.025(3) 0.005(2) 0.001(2) 0.005(2)
C40 0.031(3) 0.041(3) 0.031(3) 0.008(2) 0.011(2) 0.006(2)
C46 0.020(2) 0.019(2) 0.016(2) -0.0021(18) -0.0018(18) -0.0040(18)
C47 0.024(2) 0.029(3) 0.019(2) -0.006(2) 0.003(2) 0.001(2)
C48 0.014(2) 0.015(2) 0.018(2) -0.0028(17) -0.0046(17) -0.0040(17)
C53 0.016(2) 0.021(2) 0.016(2) -0.0002(18) 0.0018(18) -0.0035(18)
C49 0.020(2) 0.020(2) 0.014(2) -0.0012(18) 0.0041(18) -0.0019(18)
C52 0.015(2) 0.028(3) 0.026(2) -0.007(2) 0.0019(19) -0.0033(19)
C50 0.032(3) 0.020(2) 0.014(2) 0.0002(18) -0.005(2) 0.004(2)
C51 0.020(2) 0.014(2) 0.027(2) -0.0071(18) -0.0072(19) 0.0032(18)
C54 0.014(2) 0.014(2) 0.012(2) -0.0002(16) -0.0009(16) -0.0017(17)
C56 0.011(2) 0.020(2) 0.013(2) -0.0025(17) 0.0037(17) 0.0010(17)
C55 0.017(2) 0.013(2) 0.016(2) 0.0030(17) 0.0024(17) 0.0026(17)
C57 0.0085(19) 0.017(2) 0.020(2) -0.0005(17) 0.0037(17) -0.0006(16)
C60 0.030(3) 0.015(2) 0.021(2) -0.0046(18) -0.003(2) 0.003(2)
C58 0.017(2) 0.015(2) 0.015(2) 0.0011(17) -0.0032(17) 0.0045(17)
C63 0.016(2) 0.017(2) 0.021(2) -0.0030(18) -0.0025(18) 0.0007(18)
C59 0.025(2) 0.017(2) 0.019(2) 0.0029(18) 0.0003(19) -0.0013(19)
C62 0.017(2) 0.028(3) 0.023(2) 0.005(2) 0.0025(19) 0.0023(19)
C61 0.021(2) 0.016(2) 0.031(3) 0.0010(19) -0.004(2) -0.0047(19)
C69 0.032(3) 0.026(3) 0.028(3) 0.003(2) -0.008(2) 0.006(2)
C67 0.038(3) 0.038(3) 0.039(3) -0.001(3) -0.020(3) -0.001(3)
C68 0.030(3) 0.029(3) 0.041(3) 0.003(2) -0.004(2) 0.006(2)
N4 0.028(2) 0.026(2) 0.024(2) 0.0026(17) -0.0087(18) 0.0013(18)
O2 0.0238(18) 0.031(2) 0.047(2) 0.0038(17) -0.0096(17) 0.0043(16)
C71 0.010(2) 0.017(2) 0.020(2) 0.0004(18) 0.0042(17) 0.0001(17)
C72 0.0101(19) 0.016(2) 0.0105(19) -0.0015(16) 0.0035(16) -0.0005(16)
C70 0.017(2) 0.011(2) 0.017(2) -0.0022(17) 0.0003(17) 0.0009(17)
C73 0.019(2) 0.019(2) 0.019(2) -0.0007(18) -0.0045(18) 0.0020(18)
C74 0.023(2) 0.025(3) 0.027(3) -0.006(2) -0.011(2) 0.003(2)
C76 0.017(2) 0.023(2) 0.029(3) -0.009(2) -0.009(2) 0.0051(19)
C75 0.030(3) 0.028(3) 0.018(2) -0.002(2) -0.004(2) 0.001(2)
C84 0.019(2) 0.014(2) 0.018(2) -0.0030(17) -0.0045(18) -0.0017(17)
C83 0.020(2) 0.024(3) 0.046(3) 0.003(2) -0.011(2) 0.006(2)
C85 0.017(2) 0.014(2) 0.014(2) -0.0004(17) -0.0025(17) 0.0021(17)
O4 0.0102(14) 0.0191(16) 0.0121(14) -0.0010(12) -0.0007(11) 0.0005(12)
P2 0.0093(5) 0.0190(6) 0.0121(5) -0.0010(4) -0.0012(4) 0.0000(4)
O10 0.0129(15) 0.0201(16) 0.0193(16) -0.0034(13) -0.0001(12) 0.0013(12)
O8 0.0089(14) 0.0237(17) 0.0177(15) -0.0022(13) -0.0003(12) 0.0016(12)
O9 0.0101(14) 0.0321(18) 0.0151(15) -0.0050(13) -0.0013(12) -0.0022(13)
C66 0.014(2) 0.020(2) 0.022(2) -0.0009(18) -0.0033(18) -0.0002(18)
C65 0.019(2) 0.028(3) 0.033(3) -0.009(2) 0.003(2) -0.002(2)
C64 0.018(2) 0.034(3) 0.028(3) -0.007(2) -0.002(2) -0.005(2)
N3 0.0075(17) 0.027(2) 0.021(2) -0.0014(16) -0.0017(15) 0.0005(15)
N2 0.0096(17) 0.026(2) 0.026(2) -0.0008(17) -0.0009(16) -0.0016(15)

loop_
_atom_type_symbol
_atom_type_description
_atom_type_scat_dispersion_real
_atom_type_scat_dispersion_imag
_atom_type_scat_source
C C 0.0033 0.0016 'International Tables Vol C Tables 4.2.6.8 and 6.1.1.4'
H H 0.0000 0.0000 'International Tables Vol C Tables 4.2.6.8 and 6.1.1.4'
N N 0.0061 0.0033 'International Tables Vol C Tables 4.2.6.8 and 6.1.1.4'
O O 0.0106 0.0060 'International Tables Vol C Tables 4.2.6.8 and 6.1.1.4'
P P 0.1023 0.0942 'International Tables Vol C Tables 4.2.6.8 and 6.1.1.4'

loop_
_geom_angle_atom_site_label_1
_geom_angle_atom_site_label_2
_geom_angle_atom_site_label_3
_geom_angle
C5 C6 C1 121.8(4)
C6 C1 C2 117.5(4)
C6 C1 C36 123.3(4)
C2 C1 C36 119.1(4)
C3 C2 C1 120.7(4)
C12 C7 C36 122.8(4)
C8 C7 C12 117.7(4)
C8 C7 C36 119.5(4)
C3 C4 C5 119.4(4)
C6 C5 C4 119.9(4)
C7 C12 C11 121.6(4)
C9 C10 C11 119.0(5)
C10 C9 C8 121.1(5)
C2 C3 C4 120.6(4)
C7 C8 C9 120.8(5)
C10 C11 C12 119.8(5)
C26 C20 C21 121.5(4)
C22 C20 C21 121.1(4)
C22 C20 C26 117.2(4)
C14 C21 C20 111.3(3)
C30 C21 C20 112.6(3)
C30 C21 C14 114.4(3)
C19 C14 C21 119.0(4)
C18 C14 C21 122.5(4)
C18 C14 C19 118.5(4)
C15 C19 C14 120.7(4)
C14 C18 C17 120.9(4)
C15 C16 C17 119.8(4)
C16 C15 C19 120.3(4)
C16 C17 C18 119.7(4)
C25 C26 C20 122.2(4)
C25 C24 C23 121.4(4)
C20 C22 C23 122.9(4)
C20 C22 O3 118.5(4)
C23 C22 O3 118.5(4)
C24 C23 C36 122.7(4)
C22 C23 C24 117.9(4)
C22 C23 C36 119.3(4)
C26 C25 C24 118.4(4)
C26 C25 C27 121.5(4)
C24 C25 C27 120.2(4)
C25 C27 C81 107.3(4)
C82 C27 C25 112.7(4)
C82 C27 C81 108.5(4)
C80 C27 C25 109.7(4)
C80 C27 C81 109.0(4)
C80 C27 C82 109.5(4)
O1 C29 N1 125.0(5)
C13 N1 C28 116.9(4)
C29 N1 C13 121.6(4)
C29 N1 C28 121.4(5)
C32 C31 C30 121.0(4)
C31 C30 C21 119.3(4)
C35 C30 C21 122.6(4)
C35 C30 C31 118.1(4)
C34 C35 C30 120.5(4)
C33 C34 C35 120.5(4)
C33 C32 C31 120.1(4)
C32 C33 C34 119.7(4)
C22 O3 P1 123.3(2)
C1 C36 C7 110.7(3)
C23 C36 C1 115.1(4)
C23 C36 C7 112.0(3)
N5 C78 N6 108.5(4)
N5 C77 C79 106.4(4)
C77 C79 N6 107.0(4)
C78 N5 C77 109.5(4)
C78 N6 C79 108.5(4)
O7 P1 O3 109.85(16)
O7 P1 O6 107.83(17)
O7 P1 O5 117.99(18)
O6 P1 O3 104.92(16)
O5 P1 O3 103.64(16)
O5 P1 O6 111.81(18)
C44 C45 C54 122.8(4)
C46 C45 C44 118.6(4)
C46 C45 C54 118.6(4)
C43 C42 C46 120.2(4)
C47 C44 C45 120.8(4)
C42 C43 C47 119.6(4)
C83 C38 C84 120.9(5)
C40 C39 C83 120.0(5)
C84 C41 C40 121.3(5)
C39 C40 C41 120.0(5)
C45 C46 C42 120.8(4)
C43 C47 C44 120.0(4)
C53 C48 C54 118.6(4)
C49 C48 C53 117.9(4)
C49 C48 C54 123.5(4)
C52 C53 C48 120.8(4)
C48 C49 C50 121.0(4)
C51 C52 C53 121.1(4)
C51 C50 C49 119.8(4)
C52 C51 C50 119.4(4)
C48 C54 C45 113.8(3)
C56 C54 C45 110.5(3)
C56 C54 C48 114.2(3)
C55 C56 C54 122.7(4)
C55 C56 C72 117.3(4)
C72 C56 C54 119.8(4)
C57 C55 C56 121.8(4)
C55 C57 C73 118.6(4)
C70 C57 C55 118.5(4)
C70 C57 C73 122.9(4)
C59 C60 C61 120.1(4)
C63 C58 C85 119.1(4)
C59 C58 C63 118.1(4)
C59 C58 C85 122.8(4)
C62 C63 C58 121.4(4)
C60 C59 C58 120.8(4)
C63 C62 C61 119.9(4)
C62 C61 C60 119.7(4)
O2 C69 N4 125.5(5)
C69 N4 C67 121.7(5)
C69 N4 C68 121.2(4)
C68 N4 C67 116.9(4)
C72 C71 C70 118.0(4)
C72 C71 C85 119.9(4)
C70 C71 C85 121.9(4)
C56 C72 O4 118.4(4)
C71 C72 C56 122.7(4)
C71 C72 O4 118.6(4)
C57 C70 C71 121.7(4)
C74 C73 C57 112.4(4)
C74 C73 C76 109.1(4)
C74 C73 C75 108.9(4)
C76 C73 C57 109.3(4)
C76 C73 C75 108.7(4)
C75 C73 C57 108.4(4)
C38 C84 C85 118.1(4)
C41 C84 C38 117.9(4)
C41 C84 C85 123.9(4)
C38 C83 C39 119.8(5)
C58 C85 C71 112.9(3)
C58 C85 C84 113.6(3)
C84 C85 C71 112.3(3)
C72 O4 P2 123.7(2)
O10 P2 O4 105.38(16)
O8 P2 O4 109.64(16)
O8 P2 O10 107.64(17)
O9 P2 O4 103.08(16)
O9 P2 O10 111.80(18)
O9 P2 O8 118.49(18)
N2 C66 N3 108.5(4)
C64 C65 N2 107.0(4)
C65 C64 N3 106.9(4)
C66 N3 C64 108.6(4)
C66 N2 C65 109.0(4)

loop_
_geom_bond_atom_site_label_1
_geom_bond_atom_site_label_2
_geom_bond_distance
C6 C1 1.392(6)
C6 C5 1.376(6)
C1 C2 1.399(6)
C1 C36 1.523(6)
C2 C3 1.381(6)
C7 C12 1.378(6)
C7 C8 1.376(6)
C7 C36 1.529(6)
C4 C5 1.385(7)
C4 C3 1.382(7)
C12 C11 1.391(7)
C10 C9 1.362(7)
C10 C11 1.374(7)
C9 C8 1.389(7)
C13 N1 1.441(7)
C20 C21 1.520(6)
C20 C26 1.405(6)
C20 C22 1.384(6)
C21 C14 1.519(6)
C21 C30 1.511(6)
C14 C19 1.394(6)
C14 C18 1.386(6)
C19 C15 1.385(6)
C18 C17 1.397(6)
C16 C15 1.380(7)
C16 C17 1.384(7)
C26 C25 1.381(6)
C24 C23 1.399(6)
C24 C25 1.394(6)
C22 C23 1.386(6)
C22 O3 1.402(5)
C23 C36 1.514(6)
C25 C27 1.547(6)
C27 C81 1.549(7)
C27 C82 1.517(6)
C27 C80 1.512(7)
C29 N1 1.322(6)
C29 O1 1.241(6)
C28 N1 1.447(6)
C31 C30 1.396(6)
C31 C32 1.384(7)
C30 C35 1.392(6)
C35 C34 1.387(7)
C34 C33 1.380(7)
C32 C33 1.376(7)
O3 P1 1.629(3)
C78 N5 1.320(6)
C78 N6 1.323(6)
C77 C79 1.362(7)
C77 N5 1.357(6)
C79 N6 1.366(6)
P1 O7 1.485(3)
P1 O6 1.569(3)
P1 O5 1.495(3)
C45 C44 1.390(6)
C45 C46 1.381(6)
C45 C54 1.527(6)
C42 C43 1.378(7)
C42 C46 1.390(6)
C44 C47 1.386(6)
C43 C47 1.385(7)
C38 C84 1.402(6)
C38 C83 1.383(7)
C39 C40 1.368(7)
C39 C83 1.391(7)
C41 C40 1.393(7)
C41 C84 1.380(6)
C48 C53 1.398(6)
C48 C49 1.391(6)
C48 C54 1.520(6)
C53 C52 1.374(6)
C49 C50 1.392(6)
C52 C51 1.373(7)
C50 C51 1.387(7)
C54 C56 1.514(6)
C56 C55 1.396(6)
C56 C72 1.399(6)
C55 C57 1.393(6)
C57 C70 1.380(6)
C57 C73 1.547(6)
C60 C59 1.380(6)
C60 C61 1.385(7)
C58 C63 1.389(6)
C58 C59 1.388(6)
C58 C85 1.515(6)
C63 C62 1.377(6)
C62 C61 1.379(7)
C69 N4 1.329(6)
C69 O2 1.231(6)
C67 N4 1.448(7)
C68 N4 1.442(6)
C71 C72 1.370(6)
C71 C70 1.403(6)
C71 C85 1.534(6)
C72 O4 1.402(5)
C73 C74 1.515(6)
C73 C76 1.534(6)
C73 C75 1.538(6)
C84 C85 1.528(6)
O4 P2 1.623(3)
P2 O10 1.574(3)
P2 O8 1.491(3)
P2 O9 1.487(3)
C66 N3 1.330(6)
C66 N2 1.320(6)
C65 C64 1.355(7)
C65 N2 1.364(6)
C64 N3 1.366(6)

loop_
_geom_hbond_atom_site_label_D
_geom_hbond_atom_site_label_H
_geom_hbond_atom_site_label_A
_geom_hbond_distance_DH
_geom_hbond_distance_HA
_geom_hbond_distance_DA
_geom_hbond_angle_DHA
_geom_hbond_site_symmetry_A
_geom_hbond_publ_flag
C78 H78 O7 0.93 2.51 3.320(5) 145.2 2_566 yes
N5 H5A O5 0.86 1.83 2.668(5) 164.6 1_455 yes
N6 H6B O7 0.86 1.81 2.648(5) 165.5 . yes
O6 H6A O1 0.82 1.83 2.615(5) 158.5 . yes
O10 H10A O2 0.82 1.89 2.613(4) 146.3 2_575 yes
C66 H66 O8 0.93 2.40 3.224(5) 148.3 . yes
N3 H3A O9 0.86 1.82 2.666(5) 165.4 2_575 yes
N2 H2A O8 0.86 1.81 2.645(5) 163.8 2_675 yes

loop_
_geom_torsion_atom_site_label_1
_geom_torsion_atom_site_label_2
_geom_torsion_atom_site_label_3
_geom_torsion_atom_site_label_4
_geom_torsion
C6 C1 C2 C3 -0.8(6)
C6 C1 C36 C7 42.0(6)
C6 C1 C36 C23 -86.2(5)
C1 C6 C5 C4 0.1(7)
C1 C2 C3 C4 0.6(7)
C2 C1 C36 C7 -134.6(4)
C2 C1 C36 C23 97.1(5)
C7 C12 C11 C10 0.0(7)
C5 C6 C1 C2 0.4(7)
C5 C6 C1 C36 -176.2(4)
C5 C4 C3 C2 0.0(7)
C12 C7 C8 C9 1.4(7)
C12 C7 C36 C1 -95.8(5)
C12 C7 C36 C23 34.1(6)
C10 C9 C8 C7 -1.4(8)
C9 C10 C11 C12 0.1(8)
C3 C4 C5 C6 -0.4(7)
C8 C7 C12 C11 -0.7(7)
C8 C7 C36 C1 81.4(5)
C8 C7 C36 C23 -148.6(4)
C11 C10 C9 C8 0.6(8)
C20 C21 C14 C19 137.6(4)
C20 C21 C14 C18 -43.3(6)
C20 C21 C30 C31 -87.2(5)
C20 C21 C30 C35 93.6(5)
C20 C26 C25 C24 0.7(6)
C20 C26 C25 C27 -179.2(4)
C20 C22 C23 C24 0.5(6)
C20 C22 C23 C36 -176.1(4)
C20 C22 O3 P1 -82.3(4)
C21 C20 C26 C25 -175.1(4)
C21 C20 C22 C23 174.5(4)
C21 C20 C22 O3 -1.6(6)
C21 C14 C19 C15 179.4(4)
C21 C14 C18 C17 -178.7(4)
C21 C30 C35 C34 -179.6(4)
C14 C21 C30 C31 144.4(4)
C14 C21 C30 C35 -34.8(6)
C14 C19 C15 C16 -0.8(7)
C14 C18 C17 C16 -0.7(7)
C19 C14 C18 C17 0.5(7)
C18 C14 C19 C15 0.2(7)
C15 C16 C17 C18 0.1(7)
C17 C16 C15 C19 0.6(7)
C26 C20 C21 C14 99.1(5)
C26 C20 C21 C30 -30.8(5)
C26 C20 C22 C23 -0.8(6)
C26 C20 C22 O3 -176.8(4)
C26 C25 C27 C81 118.9(5)
C26 C25 C27 C82 -0.5(6)
C26 C25 C27 C80 -122.7(5)
C24 C23 C36 C1 30.8(6)
C24 C23 C36 C7 -96.7(5)
C24 C25 C27 C81 -60.9(5)
C24 C25 C27 C82 179.7(4)
C24 C25 C27 C80 57.4(5)
C22 C20 C21 C14 -75.9(5)
C22 C20 C21 C30 154.1(4)
C22 C20 C26 C25 0.2(6)
C22 C23 C36 C1 -152.7(4)
C22 C23 C36 C7 79.7(5)
C22 O3 P1 O7 28.9(4)
C22 O3 P1 O6 -86.8(3)
C22 O3 P1 O5 155.8(3)
C23 C24 C25 C26 -0.9(6)
C23 C24 C25 C27 178.9(4)
C23 C22 O3 P1 101.5(4)
C25 C24 C23 C22 0.3(6)
C25 C24 C23 C36 176.9(4)
O1 C29 N1 C13 -2.0(8)
O1 C29 N1 C28 -178.3(5)
C31 C30 C35 C34 1.2(6)
C31 C32 C33 C34 1.3(7)
C30 C21 C14 C19 -93.4(5)
C30 C21 C14 C18 85.7(5)
C30 C31 C32 C33 0.0(7)
C30 C35 C34 C33 0.1(7)
C35 C34 C33 C32 -1.3(7)
C32 C31 C30 C21 179.5(4)
C32 C31 C30 C35 -1.3(6)
O3 C22 C23 C24 176.6(3)
O3 C22 C23 C36 -0.1(6)
C36 C1 C2 C3 176.0(4)
C36 C7 C12 C11 176.6(4)
C36 C7 C8 C9 -176.0(4)
C77 C79 N6 C78 1.0(6)
C79 C77 N5 C78 1.2(6)
N5 C78 N6 C79 -0.3(5)
N5 C77 C79 N6 -1.3(6)
N6 C78 N5 C77 -0.6(5)
C45 C44 C47 C43 -1.3(7)
C45 C54 C56 C55 96.9(5)
C45 C54 C56 C72 -77.9(5)
C42 C43 C47 C44 0.3(7)
C44 C45 C46 C42 -0.2(7)
C44 C45 C54 C48 87.5(5)
C44 C45 C54 C56 -42.6(5)
C43 C42 C46 C45 -0.7(7)
C38 C84 C85 C58 54.5(5)
C38 C84 C85 C71 -175.8(4)
C41 C84 C85 C58 -127.3(5)
C41 C84 C85 C71 2.4(6)
C40 C39 C83 C38 0.1(8)
C40 C41 C84 C38 -0.8(7)
C40 C41 C84 C85 -179.0(5)
C46 C45 C44 C47 1.2(6)
C46 C45 C54 C48 -94.1(5)
C46 C45 C54 C56 135.9(4)
C46 C42 C43 C47 0.7(7)
C48 C53 C52 C51 -1.0(7)
C48 C49 C50 C51 0.7(7)
C48 C54 C56 C55 -33.0(6)
C48 C54 C56 C72 152.2(4)
C53 C48 C49 C50 -0.8(6)
C53 C48 C54 C45 140.9(4)
C53 C48 C54 C56 -90.8(5)
C53 C52 C51 C50 0.9(7)
C49 C48 C53 C52 0.9(6)
C49 C48 C54 C45 -37.3(6)
C49 C48 C54 C56 91.0(5)
C49 C50 C51 C52 -0.7(7)
C54 C45 C44 C47 179.7(4)
C54 C45 C46 C42 -178.7(4)
C54 C48 C53 C52 -177.4(4)
C54 C48 C49 C50 177.5(4)
C54 C56 C55 C57 -172.3(4)
C54 C56 C72 C71 172.7(4)
C54 C56 C72 O4 -1.1(5)
C56 C55 C57 C70 -1.2(6)
C56 C55 C57 C73 176.2(4)
C56 C72 O4 P2 -84.9(4)
C55 C56 C72 C71 -2.3(6)
C55 C56 C72 O4 -176.1(3)
C55 C57 C70 C71 -0.5(6)
C55 C57 C73 C74 178.4(4)
C55 C57 C73 C76 57.2(5)
C55 C57 C73 C75 -61.2(5)
C58 C63 C62 C61 0.9(7)
C63 C58 C59 C60 0.7(7)
C63 C58 C85 C71 89.0(5)
C63 C58 C85 C84 -141.6(4)
C63 C62 C61 C60 -0.5(7)
C59 C60 C61 C62 0.2(7)
C59 C58 C63 C62 -1.0(6)
C59 C58 C85 C71 -91.7(5)
C59 C58 C85 C84 37.7(6)
C61 C60 C59 C58 -0.3(7)
O2 C69 N4 C67 177.7(5)
O2 C69 N4 C68 2.8(8)
C71 C72 O4 P2 101.1(4)
C72 C56 C55 C57 2.5(6)
C72 C71 C70 C57 0.8(6)
C72 C71 C85 C58 -147.6(4)
C72 C71 C85 C84 82.4(5)
C72 O4 P2 O10 -80.6(3)
C72 O4 P2 O8 35.0(4)
C72 O4 P2 O9 162.1(3)
C70 C57 C73 C74 -4.3(6)
C70 C57 C73 C76 -125.5(4)
C70 C57 C73 C75 116.1(4)
C70 C71 C72 C56 0.7(6)
C70 C71 C72 O4 174.5(3)
C70 C71 C85 C58 38.2(5)
C70 C71 C85 C84 -91.8(5)
C73 C57 C70 C71 -177.8(4)
C84 C38 C83 C39 -0.2(8)
C84 C41 C40 C39 0.7(8)
C83 C38 C84 C41 0.6(7)
C83 C38 C84 C85 178.9(4)
C83 C39 C40 C41 -0.3(8)
C85 C58 C63 C62 178.3(4)
C85 C58 C59 C60 -178.6(4)
C85 C71 C72 C56 -173.7(4)
C85 C71 C72 O4 0.1(6)
C85 C71 C70 C57 175.1(4)
C65 C64 N3 C66 0.4(6)
C64 C65 N2 C66 0.3(6)
N3 C66 N2 C65 0.0(5)
N2 C66 N3 C64 -0.3(5)
N2 C65 C64 N3 -0.4(6)

loop_
_twin_individual_id
_twin_individual_mass_fraction_refined
1 0.9285(14)
2 0.0715(14)
